data_7208375
loop_
_publ_author_name
'Pang, Tao'
'Shang, Jie'
'Yang, Qin-Wan'
'Sun, Yu'
'Wu, An-Xin'
'Jiang, Hua'

_publ_section_title
;
 An unprecedented triple helix based on the tetrameric assembly of a
 macrocycle driven by weak C--H&#x22EF;\p and C--H&#x22EF;O interactions
;
_journal_issue 16
_journal_name_full CrystEngComm
_journal_page_first 5170
_journal_paper_doi 10.1039/c2ce25549a
_journal_volume 14
_journal_year 2012
_chemical_formula_sum 'C22 H22 N2 O2'
_chemical_formula_weight 346.42
_chemical_name_systematic
;
?
;
_space_group_IT_number 14
_symmetry_cell_setting monoclinic
_symmetry_space_group_name_Hall '-P 2yn'
_symmetry_space_group_name_H-M 'P 1 21/n 1'
_atom_sites_solution_hydrogens geom
_atom_sites_solution_primary direct
_atom_sites_solution_secondary difmap
_audit_creation_method SHELXL-97
_cell_angle_alpha 90.00
_cell_angle_beta 95.203(2)
_cell_angle_gamma 90.00
_cell_formula_units_Z 4
_cell_length_a 11.4965(14)
_cell_length_b 9.5446(12)
_cell_length_c 17.128(2)
_cell_measurement_reflns_used 1400
_cell_measurement_temperature 298(2)
_cell_measurement_theta_max 20.57
_cell_measurement_theta_min 2.39
_cell_volume 1871.7(4)
_computing_cell_refinement 'Bruker SMART'
_computing_data_collection 'Bruker SMART'
_computing_data_reduction 'Bruker SAINT'
_computing_molecular_graphics 'Bruker SHELXTL'
_computing_publication_material 'Bruker SHELXTL'
_computing_structure_refinement 'SHELXL-97 (Sheldrick, 1997)'
_computing_structure_solution 'SHELXS-97 (Sheldrick, 1990)'
_diffrn_ambient_temperature 298(2)
_diffrn_measured_fraction_theta_full 0.995
_diffrn_measured_fraction_theta_max 0.995
_diffrn_measurement_device_type 'CCD area detector'
_diffrn_measurement_method 'phi and omega scans'
_diffrn_radiation_monochromator graphite
_diffrn_radiation_source 'fine-focus sealed tube'
_diffrn_radiation_type MoK\a
_diffrn_radiation_wavelength 0.71073
_diffrn_reflns_av_R_equivalents 0.1177
_diffrn_reflns_av_sigmaI/netI 0.0991
_diffrn_reflns_limit_h_max 13
_diffrn_reflns_limit_h_min -11
_diffrn_reflns_limit_k_max 11
_diffrn_reflns_limit_k_min -11
_diffrn_reflns_limit_l_max 16
_diffrn_reflns_limit_l_min -20
_diffrn_reflns_number 8415
_diffrn_reflns_theta_full 25.50
_diffrn_reflns_theta_max 25.50
_diffrn_reflns_theta_min 2.23
_exptl_absorpt_coefficient_mu 0.079
_exptl_absorpt_correction_T_max 0.992
_exptl_absorpt_correction_T_min 0.971
_exptl_absorpt_correction_type multi-scan
_exptl_absorpt_process_details 'SHELXL-97 (Sheldrick, 1997)'
_exptl_crystal_colour colorless
_exptl_crystal_density_diffrn 1.229
_exptl_crystal_density_method 'not measured'
_exptl_crystal_description block
_exptl_crystal_F_000 736
_exptl_crystal_size_max 0.16
_exptl_crystal_size_mid 0.12
_exptl_crystal_size_min 0.10
_refine_diff_density_max 0.186
_refine_diff_density_min -0.191
_refine_diff_density_rms 0.048
_refine_ls_extinction_method none
_refine_ls_goodness_of_fit_ref 0.975
_refine_ls_hydrogen_treatment constr
_refine_ls_matrix_type full
_refine_ls_number_parameters 235
_refine_ls_number_reflns 3460
_refine_ls_number_restraints 0
_refine_ls_restrained_S_all 0.975
_refine_ls_R_factor_all 0.1099
_refine_ls_R_factor_gt 0.0692
_refine_ls_shift/su_max 0.000
_refine_ls_shift/su_mean 0.000
_refine_ls_structure_factor_coef Fsqd
_refine_ls_weighting_details 'calc w=1/[\s^2^(Fo^2^)+(0.0628P)^2^+0.0000P] where P=(Fo^2^+2Fc^2^)/3'
_refine_ls_weighting_scheme calc
_refine_ls_wR_factor_gt 0.1543
_refine_ls_wR_factor_ref 0.1747
_reflns_number_gt 2069
_reflns_number_total 3460
_reflns_threshold_expression >2sigma(I)
_cod_data_source_file c2ce25549a.txt
_cod_data_source_block t
_cod_depositor_comments
;
The following automatic conversions were performed:

'_symmetry_cell_setting' value 'Monoclinic' changed to 'monoclinic'
according to /home/saulius/struct/CIF-dictionaries/cif_core.dic
dictionary named 'cif_core.dic' version 2.4.1 from 2010-06-29.

Automatic conversion script
Id: cif_fix_values 1891 2012-01-12 08:04:46Z andrius 
;
_cod_original_cell_volume 1871.8(4)
_cod_original_sg_symbol_H-M P2(1)/n
_cod_database_code 7208375

loop_
_symmetry_equiv_pos_as_xyz
'x, y, z'
'-x+1/2, y+1/2, -z+1/2'
'-x, -y, -z'
'x-1/2, -y-1/2, z-1/2'

loop_
_atom_site_label
_atom_site_type_symbol
_atom_site_fract_x
_atom_site_fract_y
_atom_site_fract_z
_atom_site_U_iso_or_equiv
_atom_site_adp_type
_atom_site_occupancy
_atom_site_symmetry_multiplicity
_atom_site_calc_flag
_atom_site_refinement_flags
C1 C 0.7104(3) 0.3440(3) 0.97513(16) 0.0717(8) Uani 1 1 d .
C2 C 0.7831(3) 0.4481(4) 1.00895(19) 0.0947(10) Uani 1 1 d .
H2 H 0.7808 0.4697 1.0617 0.114 Uiso 1 1 calc R
C3 C 0.8570(3) 0.5184(3) 0.9661(2) 0.0940(10) Uani 1 1 d .
H3 H 0.9048 0.5879 0.9897 0.113 Uiso 1 1 calc R
C4 C 0.8628(2) 0.4878(3) 0.88548(17) 0.0651(7) Uani 1 1 d .
C5 C 0.9401(3) 0.5554(3) 0.8390(2) 0.0827(9) Uani 1 1 d .
H5 H 0.9910 0.6225 0.8618 0.099 Uiso 1 1 calc R
C6 C 0.9426(2) 0.5257(3) 0.76141(19) 0.0738(8) Uani 1 1 d .
H6 H 0.9944 0.5720 0.7316 0.089 Uiso 1 1 calc R
C7 C 0.8666(2) 0.4249(3) 0.72732(15) 0.0602(7) Uani 1 1 d .
C8 C 0.79112(19) 0.3547(3) 0.77031(14) 0.0552(6) Uani 1 1 d .
H8 H 0.7419 0.2868 0.7466 0.066 Uiso 1 1 calc R
C9 C 0.78743(19) 0.3850(2) 0.85107(14) 0.0520(6) Uani 1 1 d .
C10 C 0.7115(2) 0.3131(3) 0.89781(14) 0.0592(7) Uani 1 1 d .
H10 H 0.6619 0.2441 0.8754 0.071 Uiso 1 1 calc R
C11 C 0.7813(2) 0.3384(4) 0.60439(16) 0.0840(9) Uani 1 1 d .
H11A H 0.7629 0.2502 0.6285 0.101 Uiso 1 1 calc R
H11B H 0.8027 0.3185 0.5520 0.101 Uiso 1 1 calc R
C12 C 0.6781(3) 0.4281(4) 0.59892(15) 0.0766(9) Uani 1 1 d .
C13 C 0.5987(3) 0.5067(4) 0.59793(16) 0.0798(9) Uani 1 1 d .
C14 C 0.4969(3) 0.5993(3) 0.60662(17) 0.0842(9) Uani 1 1 d .
H14A H 0.5250 0.6926 0.6207 0.101 Uiso 1 1 calc R
H14B H 0.4505 0.6058 0.5566 0.101 Uiso 1 1 calc R
C15 C 0.4895(2) 0.5371(3) 0.74255(15) 0.0658(7) Uani 1 1 d .
H15A H 0.5192 0.6284 0.7593 0.079 Uiso 1 1 calc R
H15B H 0.5559 0.4758 0.7379 0.079 Uiso 1 1 calc R
C16 C 0.4160(2) 0.4793(3) 0.80313(16) 0.0650(7) Uani 1 1 d .
H16A H 0.4632 0.4685 0.8527 0.078 Uiso 1 1 calc R
H16B H 0.3528 0.5437 0.8110 0.078 Uiso 1 1 calc R
C17 C 0.2935(2) 0.3637(3) 0.70453(18) 0.0760(8) Uani 1 1 d .
H17A H 0.2317 0.4297 0.7129 0.091 Uiso 1 1 calc R
H17B H 0.2580 0.2751 0.6880 0.091 Uiso 1 1 calc R
C18 C 0.3663(2) 0.4184(3) 0.64204(17) 0.0742(8) Uani 1 1 d .
H18A H 0.4254 0.3498 0.6321 0.089 Uiso 1 1 calc R
H18B H 0.3168 0.4325 0.5937 0.089 Uiso 1 1 calc R
C19 C 0.3089(2) 0.2763(3) 0.83775(18) 0.0763(8) Uani 1 1 d .
H19A H 0.2662 0.1955 0.8160 0.092 Uiso 1 1 calc R
H19B H 0.2534 0.3405 0.8578 0.092 Uiso 1 1 calc R
C20 C 0.3945(3) 0.2319(3) 0.90138(19) 0.0722(8) Uani 1 1 d .
C21 C 0.4720(3) 0.2005(3) 0.94635(18) 0.0740(8) Uani 1 1 d .
C22 C 0.5733(3) 0.1627(3) 1.00111(18) 0.0875(10) Uani 1 1 d .
H22A H 0.5458 0.1160 1.0463 0.105 Uiso 1 1 calc R
H22B H 0.6217 0.0969 0.9755 0.105 Uiso 1 1 calc R
N1 N 0.42233(17) 0.5499(2) 0.66603(13) 0.0652(6) Uani 1 1 d .
N2 N 0.36860(16) 0.3445(2) 0.77720(13) 0.0613(6) Uani 1 1 d .
O1 O 0.64299(19) 0.2807(2) 1.02740(10) 0.0891(7) Uani 1 1 d .
O2 O 0.87794(15) 0.4019(2) 0.64911(11) 0.0804(6) Uani 1 1 d .

loop_
_atom_site_aniso_label
_atom_site_aniso_U_11
_atom_site_aniso_U_22
_atom_site_aniso_U_33
_atom_site_aniso_U_23
_atom_site_aniso_U_13
_atom_site_aniso_U_12
C1 0.092(2) 0.0749(19) 0.0492(17) -0.0013(15) 0.0103(15) 0.0036(16)
C2 0.136(3) 0.092(2) 0.056(2) -0.0152(18) 0.010(2) -0.009(2)
C3 0.123(3) 0.083(2) 0.073(2) -0.0215(19) -0.006(2) -0.018(2)
C4 0.0745(17) 0.0546(17) 0.0653(19) -0.0022(14) 0.0014(14) -0.0019(13)
C5 0.082(2) 0.073(2) 0.091(2) 0.0008(18) -0.0014(17) -0.0212(16)
C6 0.0588(16) 0.075(2) 0.089(2) 0.0150(17) 0.0127(15) -0.0070(14)
C7 0.0491(14) 0.0751(19) 0.0581(17) 0.0077(14) 0.0147(12) 0.0049(13)
C8 0.0504(14) 0.0664(17) 0.0497(16) -0.0015(13) 0.0098(11) -0.0052(12)
C9 0.0508(13) 0.0510(15) 0.0544(16) -0.0002(12) 0.0054(11) 0.0076(11)
C10 0.0666(16) 0.0638(17) 0.0480(16) -0.0015(13) 0.0099(12) -0.0042(13)
C11 0.085(2) 0.120(3) 0.0520(18) -0.0097(17) 0.0342(15) -0.0132(19)
C12 0.073(2) 0.118(3) 0.0403(16) 0.0067(16) 0.0136(14) -0.0170(19)
C13 0.079(2) 0.116(3) 0.0443(17) 0.0160(17) 0.0052(15) -0.0151(19)
C14 0.086(2) 0.098(2) 0.064(2) 0.0256(17) -0.0119(16) -0.0163(18)
C15 0.0649(16) 0.0667(18) 0.0645(18) 0.0036(14) -0.0006(13) -0.0141(13)
C16 0.0666(16) 0.0611(17) 0.0683(19) -0.0014(14) 0.0119(13) -0.0029(13)
C17 0.0621(17) 0.0677(19) 0.096(2) 0.0032(16) -0.0056(16) -0.0081(13)
C18 0.0682(17) 0.076(2) 0.076(2) 0.0065(16) -0.0107(15) -0.0070(15)
C19 0.0706(18) 0.0682(19) 0.094(2) 0.0033(16) 0.0291(16) -0.0059(14)
C20 0.081(2) 0.070(2) 0.072(2) 0.0057(16) 0.0381(17) -0.0047(16)
C21 0.088(2) 0.079(2) 0.060(2) 0.0105(16) 0.0348(16) -0.0013(17)
C22 0.115(3) 0.089(2) 0.064(2) 0.0133(17) 0.0389(18) -0.007(2)
N1 0.0597(13) 0.0655(15) 0.0679(16) 0.0117(11) -0.0084(11) -0.0034(11)
N2 0.0576(12) 0.0550(13) 0.0721(15) 0.0044(11) 0.0106(11) -0.0064(10)
O1 0.1204(16) 0.1082(17) 0.0416(11) 0.0048(11) 0.0237(11) -0.0072(13)
O2 0.0633(11) 0.1181(16) 0.0639(13) 0.0021(11) 0.0281(9) -0.0100(11)

loop_
_atom_type_symbol
_atom_type_description
_atom_type_scat_dispersion_real
_atom_type_scat_dispersion_imag
_atom_type_scat_source
C C 0.0033 0.0016 'International Tables Vol C Tables 4.2.6.8 and 6.1.1.4'
H H 0.0000 0.0000 'International Tables Vol C Tables 4.2.6.8 and 6.1.1.4'
N N 0.0061 0.0033 'International Tables Vol C Tables 4.2.6.8 and 6.1.1.4'
O O 0.0106 0.0060 'International Tables Vol C Tables 4.2.6.8 and 6.1.1.4'

loop_
_geom_angle_atom_site_label_1
_geom_angle_atom_site_label_2
_geom_angle_atom_site_label_3
_geom_angle
C10 C1 O1 126.5(3)
C10 C1 C2 120.2(3)
O1 C1 C2 113.3(3)
C3 C2 C1 120.8(3)
C3 C2 H2 119.6
C1 C2 H2 119.6
C2 C3 C4 120.9(3)
C2 C3 H3 119.5
C4 C3 H3 119.5
C9 C4 C5 118.8(3)
C9 C4 C3 118.1(3)
C5 C4 C3 123.1(3)
C6 C5 C4 121.9(3)
C6 C5 H5 119.0
C4 C5 H5 119.0
C5 C6 C7 119.0(3)
C5 C6 H6 120.5
C7 C6 H6 120.5
C8 C7 O2 124.6(2)
C8 C7 C6 121.3(3)
O2 C7 C6 114.1(2)
C7 C8 C9 120.2(2)
C7 C8 H8 119.9
C9 C8 H8 119.9
C4 C9 C10 119.4(2)
C4 C9 C8 118.7(2)
C10 C9 C8 121.9(2)
C1 C10 C9 120.5(2)
C1 C10 H10 119.8
C9 C10 H10 119.8
O2 C11 C12 112.0(3)
O2 C11 H11A 109.2
C12 C11 H11A 109.2
O2 C11 H11B 109.2
C12 C11 H11B 109.2
H11A C11 H11B 107.9
C13 C12 C11 175.5(3)
C12 C13 C14 172.9(3)
N1 C14 C13 113.2(2)
N1 C14 H14A 108.9
C13 C14 H14A 108.9
N1 C14 H14B 108.9
C13 C14 H14B 108.9
H14A C14 H14B 107.7
N1 C15 C16 111.4(2)
N1 C15 H15A 109.3
C16 C15 H15A 109.3
N1 C15 H15B 109.3
C16 C15 H15B 109.3
H15A C15 H15B 108.0
N2 C16 C15 109.5(2)
N2 C16 H16A 109.8
C15 C16 H16A 109.8
N2 C16 H16B 109.8
C15 C16 H16B 109.8
H16A C16 H16B 108.2
N2 C17 C18 109.0(2)
N2 C17 H17A 109.9
C18 C17 H17A 109.9
N2 C17 H17B 109.9
C18 C17 H17B 109.9
H17A C17 H17B 108.3
N1 C18 C17 111.0(3)
N1 C18 H18A 109.4
C17 C18 H18A 109.4
N1 C18 H18B 109.4
C17 C18 H18B 109.4
H18A C18 H18B 108.0
N2 C19 C20 109.4(2)
N2 C19 H19A 109.8
C20 C19 H19A 109.8
N2 C19 H19B 109.8
C20 C19 H19B 109.8
H19A C19 H19B 108.2
C21 C20 C19 172.4(3)
C20 C21 C22 177.7(3)
O1 C22 C21 113.3(2)
O1 C22 H22A 108.9
C21 C22 H22A 108.9
O1 C22 H22B 108.9
C21 C22 H22B 108.9
H22A C22 H22B 107.7
C18 N1 C15 111.4(2)
C18 N1 C14 110.7(2)
C15 N1 C14 110.7(2)
C19 N2 C16 111.6(2)
C19 N2 C17 112.6(2)
C16 N2 C17 109.0(2)
C1 O1 C22 118.2(2)
C7 O2 C11 116.95(19)

loop_
_geom_bond_atom_site_label_1
_geom_bond_atom_site_label_2
_geom_bond_distance
C1 C10 1.358(3)
C1 O1 1.376(3)
C1 C2 1.391(4)
C2 C3 1.351(4)
C2 H2 0.9300
C3 C4 1.419(4)
C3 H3 0.9300
C4 C9 1.403(3)
C4 C5 1.403(4)
C5 C6 1.362(4)
C5 H5 0.9300
C6 C7 1.392(4)
C6 H6 0.9300
C7 C8 1.364(3)
C7 O2 1.375(3)
C8 C9 1.418(3)
C8 H8 0.9300
C9 C10 1.415(3)
C10 H10 0.9300
C11 O2 1.426(3)
C11 C12 1.460(4)
C11 H11A 0.9700
C11 H11B 0.9700
C12 C13 1.180(4)
C13 C14 1.485(4)
C14 N1 1.467(3)
C14 H14A 0.9700
C14 H14B 0.9700
C15 N1 1.465(3)
C15 C16 1.501(3)
C15 H15A 0.9700
C15 H15B 0.9700
C16 N2 1.451(3)
C16 H16A 0.9700
C16 H16B 0.9700
C17 N2 1.460(3)
C17 C18 1.510(4)
C17 H17A 0.9700
C17 H17B 0.9700
C18 N1 1.453(3)
C18 H18A 0.9700
C18 H18B 0.9700
C19 N2 1.449(3)
C19 C20 1.464(4)
C19 H19A 0.9700
C19 H19B 0.9700
C20 C21 1.163(4)
C21 C22 1.472(4)
C22 O1 1.431(3)
C22 H22A 0.9700
C22 H22B 0.9700

loop_
_geom_torsion_atom_site_label_1
_geom_torsion_atom_site_label_2
_geom_torsion_atom_site_label_3
_geom_torsion_atom_site_label_4
_geom_torsion
C10 C1 C2 C3 -1.0(5)
O1 C1 C2 C3 178.4(3)
C1 C2 C3 C4 -0.2(5)
C2 C3 C4 C9 1.6(5)
C2 C3 C4 C5 -178.4(3)
C9 C4 C5 C6 1.1(4)
C3 C4 C5 C6 -178.9(3)
C4 C5 C6 C7 -0.2(4)
C5 C6 C7 C8 -0.8(4)
C5 C6 C7 O2 -179.1(2)
O2 C7 C8 C9 179.0(2)
C6 C7 C8 C9 1.0(4)
C5 C4 C9 C10 178.2(2)
C3 C4 C9 C10 -1.8(4)
C5 C4 C9 C8 -0.9(4)
C3 C4 C9 C8 179.1(2)
C7 C8 C9 C4 -0.1(3)
C7 C8 C9 C10 -179.1(2)
O1 C1 C10 C9 -178.6(2)
C2 C1 C10 C9 0.8(4)
C4 C9 C10 C1 0.7(4)
C8 C9 C10 C1 179.7(2)
O2 C11 C12 C13 -6(4)
C11 C12 C13 C14 -73(5)
C12 C13 C14 N1 -22(3)
N1 C15 C16 N2 57.3(3)
N2 C17 C18 N1 -58.5(3)
N2 C19 C20 C21 -10(3)
C19 C20 C21 C22 4(11)
C20 C21 C22 O1 63(9)
C17 C18 N1 C15 53.8(3)
C17 C18 N1 C14 177.5(2)
C16 C15 N1 C18 -53.3(3)
C16 C15 N1 C14 -176.9(2)
C13 C14 N1 C18 -66.1(3)
C13 C14 N1 C15 58.0(3)
C20 C19 N2 C16 -69.8(3)
C20 C19 N2 C17 167.1(2)
C15 C16 N2 C19 172.9(2)
C15 C16 N2 C17 -62.0(3)
C18 C17 N2 C19 -173.0(2)
C18 C17 N2 C16 62.5(3)
C10 C1 O1 C22 5.5(4)
C2 C1 O1 C22 -173.9(3)
C21 C22 O1 C1 -72.0(3)
C8 C7 O2 C11 22.2(4)
C6 C7 O2 C11 -159.6(2)
C12 C11 O2 C7 65.0(3)
